data_7211529
loop_
_publ_author_name
'Xu, Yan-Yan'
'Xing, Yan-Yan'
'Duan, Xian-Ying'
'Li, Yi-Zhi'
'Zhu, Hui-Zhen'
'Meng, Qing-Jin'

_publ_section_title
;
 Design and constructions of three novel metal--organic frameworks based
 on pillared-layer motifs
;
_journal_issue 2
_journal_name_full CrystEngComm
_journal_page_first 567
_journal_paper_doi 10.1039/b909053c
_journal_volume 12
_journal_year 2010
_chemical_formula_moiety
;O), 0.4(H2 O), 0.4(H2 O), 0.4(H2 O), 0.4(H2 O),
0.4(H2 O), 0.3(H2 O), 0.3(H2 O)
;
_chemical_formula_sum 'C36 H40 Co2 N8 O11'
_chemical_formula_weight 878.62
_chemical_name_systematic
;
?
;
_space_group_IT_number 14
_symmetry_cell_setting monoclinic
_symmetry_space_group_name_Hall '-P 2yn'
_symmetry_space_group_name_H-M 'P 1 21/n 1'
_atom_sites_solution_hydrogens geom
_atom_sites_solution_primary direct
_atom_sites_solution_secondary difmap
_audit_creation_method SHELXL-97
_cell_angle_alpha 90.00
_cell_angle_beta 107.713(2)
_cell_angle_gamma 90.00
_cell_formula_units_Z 4
_cell_length_a 12.6067(10)
_cell_length_b 25.993(2)
_cell_length_c 14.1990(11)
_cell_measurement_temperature 293(2)
_cell_measurement_theta_max 22.0875
_cell_measurement_theta_min 2.308
_cell_volume 4432.2(6)
_computing_cell_refinement 'Bruker SMART'
_computing_data_collection 'Bruker SMART'
_computing_data_reduction 'Bruker SAINT'
_computing_molecular_graphics 'Bruker SHELXTL'
_computing_publication_material 'Bruker SHELXTL'
_computing_structure_refinement 'Bruker SHELXTL'
_computing_structure_solution 'Bruker SHELXTL'
_diffrn_ambient_temperature 293(2)
_diffrn_measured_fraction_theta_full 0.991
_diffrn_measured_fraction_theta_max 0.991
_diffrn_radiation_monochromator graphite
_diffrn_radiation_source 'fine-focus sealed tube'
_diffrn_radiation_type MoK\a
_diffrn_radiation_wavelength 0.71073
_diffrn_reflns_av_R_equivalents 0.0353
_diffrn_reflns_av_sigmaI/netI 0.0502
_diffrn_reflns_limit_h_max 15
_diffrn_reflns_limit_h_min -15
_diffrn_reflns_limit_k_max 29
_diffrn_reflns_limit_k_min -32
_diffrn_reflns_limit_l_max 17
_diffrn_reflns_limit_l_min -17
_diffrn_reflns_number 23461
_diffrn_reflns_theta_full 26.00
_diffrn_reflns_theta_max 26.00
_diffrn_reflns_theta_min 1.87
_diffrn_standards_decay_% none
_exptl_absorpt_coefficient_mu 0.810
_exptl_absorpt_correction_T_max 0.850
_exptl_absorpt_correction_T_min 0.784
_exptl_absorpt_correction_type multi-scan
_exptl_crystal_colour pink
_exptl_crystal_density_diffrn 1.317
_exptl_crystal_density_method 'not measured'
_exptl_crystal_description block
_exptl_crystal_F_000 1816
_exptl_crystal_size_max 0.3
_exptl_crystal_size_mid 0.25
_exptl_crystal_size_min 0.2
_refine_diff_density_max 0.251
_refine_diff_density_min -1.337
_refine_diff_density_rms 0.072
_refine_ls_extinction_method none
_refine_ls_goodness_of_fit_ref 1.087
_refine_ls_hydrogen_treatment constr
_refine_ls_matrix_type full
_refine_ls_number_parameters 559
_refine_ls_number_reflns 8653
_refine_ls_number_restraints 0
_refine_ls_restrained_S_all 1.087
_refine_ls_R_factor_all 0.0845
_refine_ls_R_factor_gt 0.0634
_refine_ls_shift/su_max 0.000
_refine_ls_shift/su_mean 0.000
_refine_ls_structure_factor_coef Fsqd
_refine_ls_weighting_details 'calc w=1/[\s^2^(Fo^2^)+(0.0768P)^2^+3.1027P] where P=(Fo^2^+2Fc^2^)/3'
_refine_ls_weighting_scheme calc
_refine_ls_wR_factor_gt 0.1478
_refine_ls_wR_factor_ref 0.1547
_reflns_number_gt 6767
_reflns_number_total 8653
_reflns_threshold_expression >2sigma(I)
_cod_data_source_file b909053c.txt
_cod_data_source_block 80918cm
_cod_depositor_comments
;
The following automatic conversions were performed:

'_symmetry_cell_setting' value 'Monoclinic' changed to 'monoclinic'
according to /home/saulius/struct/CIF-dictionaries/cif_core.dic
dictionary named 'cif_core.dic' version 2.4.2 from
2011-04-26.

'_exptl_absorpt_correction_type' value 'Multi-scan'
changed to 'multi-scan' according to
/home/saulius/struct/CIF-dictionaries/cif_core.dic dictionary named
'cif_core.dic' version 2.4.2 from 2011-04-26.

Automatic conversion script
Id: cif_fix_values 1891 2012-01-12 08:04:46Z andrius 
;
_cod_original_sg_symbol_H-M 'P2(1)/n '
_cod_database_code 7211529

loop_
_symmetry_equiv_pos_as_xyz
'x, y, z'
'-x+1/2, y+1/2, -z+1/2'
'-x, -y, -z'
'x-1/2, -y-1/2, z-1/2'

loop_
_atom_site_label
_atom_site_type_symbol
_atom_site_fract_x
_atom_site_fract_y
_atom_site_fract_z
_atom_site_U_iso_or_equiv
_atom_site_adp_type
_atom_site_occupancy
_atom_site_symmetry_multiplicity
_atom_site_calc_flag
_atom_site_refinement_flags
C1 C 0.9615(3) 0.28361(16) 0.7251(3) 0.0369(8) Uani 1 1 d .
C2 C 0.9188(4) 0.29878(16) 0.8095(3) 0.0421(9) Uani 1 1 d .
H2A H 0.8504 0.3182 0.7831 0.051 Uiso 1 1 calc R
H2B H 0.9729 0.3213 0.8535 0.051 Uiso 1 1 calc R
C3 C 0.8963(3) 0.25411(15) 0.8689(3) 0.0370(8) Uani 1 1 d .
H3 H 0.9666 0.2365 0.9016 0.044 Uiso 1 1 calc R
C4 C 0.8167(3) 0.21638(18) 0.8039(3) 0.0434(9) Uani 1 1 d .
C5 C 0.8468(3) 0.27563(16) 0.9493(3) 0.0392(9) Uani 1 1 d .
H5 H 0.7892 0.3005 0.9157 0.047 Uiso 1 1 calc R
C6 C 0.7917(4) 0.23732(17) 0.9958(3) 0.0495(10) Uani 1 1 d .
H6A H 0.8479 0.2213 1.0503 0.059 Uiso 1 1 calc R
H6B H 0.7596 0.2107 0.9477 0.059 Uiso 1 1 calc R
C7 C 0.9334(3) 0.30527(18) 1.0264(3) 0.0480(10) Uani 1 1 d .
C8 C 0.6992(3) 0.25905(16) 1.0353(3) 0.0402(9) Uani 1 1 d .
C9 C 0.6070(3) 0.12999(15) 0.8623(3) 0.0403(9) Uani 1 1 d .
H9 H 0.6661 0.1079 0.8654 0.048 Uiso 1 1 calc R
N2 N 0.5599(3) 0.13254(12) 0.9315(2) 0.0362(7) Uani 1 1 d .
C11 C 0.4804(4) 0.16646(17) 0.9035(3) 0.0511(11) Uani 1 1 d .
H11 H 0.4322 0.1764 0.9385 0.061 Uiso 1 1 calc R
C12 C 0.4805(4) 0.18463(17) 0.8145(3) 0.0483(10) Uani 1 1 d .
H12 H 0.4317 0.2091 0.7772 0.058 Uiso 1 1 calc R
C13 C 0.5881(4) 0.10393(17) 1.0239(3) 0.0458(10) Uani 1 1 d .
H13A H 0.5587 0.1221 1.0702 0.055 Uiso 1 1 calc R
H13B H 0.6685 0.1027 1.0519 0.055 Uiso 1 1 calc R
C14 C 0.6332(4) 0.08279(17) 0.5522(3) 0.0585(13) Uani 1 1 d .
H14 H 0.5617 0.0876 0.5092 0.070 Uiso 1 1 calc R
C15 C 0.7019(4) 0.04256(18) 0.5502(3) 0.0571(12) Uani 1 1 d .
H15 H 0.6851 0.0146 0.5073 0.069 Uiso 1 1 calc R
N3 N 0.7980(3) 0.05061(12) 0.6214(2) 0.0425(8) Uani 1 1 d .
C17 C 0.7831(3) 0.09151(15) 0.6653(3) 0.0402(9) Uani 1 1 d .
H17 H 0.8367 0.1045 0.7207 0.048 Uiso 1 1 calc R
C18 C 0.8891(4) 0.0148(2) 0.6473(3) 0.0576(12) Uani 1 1 d .
H18A H 0.8614 -0.0183 0.6609 0.069 Uiso 1 1 calc R
H18B H 0.9434 0.0265 0.7078 0.069 Uiso 1 1 calc R
C22 C 0.8097(3) 0.22344(17) 0.5119(3) 0.0483(10) Uani 1 1 d .
H22 H 0.7924 0.2428 0.5603 0.058 Uiso 1 1 calc R
C23 C 0.7384(4) 0.20890(18) 0.4255(3) 0.0556(12) Uani 1 1 d .
H23 H 0.6624 0.2159 0.4044 0.067 Uiso 1 1 calc R
N6 N 0.7934(3) 0.18287(12) 0.3744(3) 0.0488(9) Uani 1 1 d .
C25 C 0.8971(4) 0.18175(16) 0.4314(3) 0.0494(11) Uani 1 1 d .
H25 H 0.9542 0.1661 0.4131 0.059 Uiso 1 1 calc R
C26 C 0.7478(4) 0.15963(17) 0.2765(3) 0.0496(10) Uani 1 1 d .
H26A H 0.8000 0.1650 0.2394 0.059 Uiso 1 1 calc R
H26B H 0.6792 0.1772 0.2417 0.059 Uiso 1 1 calc R
C27 C 0.7247(4) 0.10380(16) 0.2787(3) 0.0475(11) Uani 1 1 d .
C28 C 0.8560(4) -0.13616(18) 0.2176(4) 0.0544(11) Uani 1 1 d .
H28 H 0.9008 -0.1474 0.1805 0.065 Uiso 1 1 calc R
C29 C 0.7782(4) -0.09915(18) 0.1917(3) 0.0546(12) Uani 1 1 d .
H29 H 0.7576 -0.0811 0.1324 0.065 Uiso 1 1 calc R
N7 N 0.7352(3) -0.09286(13) 0.2671(3) 0.0475(9) Uani 1 1 d .
C31 C 0.7829(3) -0.12640(15) 0.3330(3) 0.0449(10) Uani 1 1 d .
H31 H 0.7662 -0.1305 0.3920 0.054 Uiso 1 1 calc R
C32 C 0.6468(4) -0.05825(19) 0.2681(4) 0.0617(13) Uani 1 1 d .
H32A H 0.6214 -0.0666 0.3243 0.074 Uiso 1 1 calc R
H32B H 0.5849 -0.0638 0.2087 0.074 Uiso 1 1 calc R
C33 C 0.6782(4) -0.00167(18) 0.2739(4) 0.0586(13) Uani 1 1 d .
C40 C 0.7786(4) 0.01589(17) 0.2735(3) 0.0547(12) Uani 1 1 d .
H40 H 0.8338 -0.0076 0.2721 0.066 Uiso 1 1 calc R
C41 C 0.5984(4) 0.03419(17) 0.2769(3) 0.0482(10) Uani 1 1 d .
H41 H 0.5282 0.0229 0.2766 0.058 Uiso 1 1 calc R
C42 C 0.4446(4) 0.03818(18) 1.0275(4) 0.0543(11) Uani 1 1 d .
H42 H 0.4062 0.0643 1.0477 0.065 Uiso 1 1 calc R
C43 C 0.5430(4) 0.04927(17) 1.0119(3) 0.0429(10) Uani 1 1 d .
C44 C 0.6003(4) 0.01053(17) 0.9858(3) 0.0525(11) Uani 1 1 d .
H44 H 0.6692 0.0168 0.9769 0.063 Uiso 1 1 calc R
C45 C 0.6201(4) 0.08593(17) 0.2805(3) 0.0492(10) Uani 1 1 d .
H45 H 0.5656 0.1093 0.2840 0.059 Uiso 1 1 calc R
C46 C 0.8020(4) 0.06837(18) 0.2752(4) 0.0570(12) Uani 1 1 d .
H46 H 0.8719 0.0792 0.2739 0.068 Uiso 1 1 calc R
C60 C 0.9455(4) 0.00785(17) 0.5710(3) 0.0479(10) Uani 1 1 d .
C61 C 0.9921(4) 0.04880(18) 0.5369(3) 0.0546(11) Uani 1 1 d .
H61 H 0.9869 0.0817 0.5608 0.066 Uiso 1 1 calc R
C62 C 0.9539(4) -0.04115(17) 0.5323(3) 0.0469(10) Uani 1 1 d .
H62 H 0.9220 -0.0691 0.5543 0.056 Uiso 1 1 calc R
Co1 Co 1.05921(4) 0.21705(2) 0.62137(3) 0.03284(14) Uani 1 1 d .
Co2 Co 0.62941(4) 0.177104(19) 0.67777(4) 0.03346(14) Uani 1 1 d .
N1 N 0.5650(3) 0.16089(12) 0.7878(2) 0.0351(7) Uani 1 1 d .
N4 N 0.6858(3) 0.11403(14) 0.6263(2) 0.0453(8) Uani 1 1 d .
N5 N 0.9125(2) 0.20484(12) 0.5166(2) 0.0355(7) Uani 1 1 d .
N8 N 0.8575(3) -0.15433(14) 0.3088(2) 0.0457(8) Uani 1 1 d .
O1 O 1.0140(2) 0.24088(11) 0.73546(19) 0.0423(6) Uani 1 1 d .
O2 O 0.9500(3) 0.31284(12) 0.6546(2) 0.0532(8) Uani 1 1 d .
O3 O 0.8245(3) 0.17022(12) 0.8237(2) 0.0532(8) Uani 1 1 d .
O4 O 0.7385(2) 0.23349(11) 0.73100(18) 0.0419(6) Uani 1 1 d .
O5 O 1.0229(2) 0.28153(11) 1.0745(2) 0.0473(7) Uani 1 1 d .
O6 O 0.9176(3) 0.35047(13) 1.0435(2) 0.0559(8) Uani 1 1 d .
O7 O 0.6489(2) 0.29844(11) 0.9953(2) 0.0485(7) Uani 1 1 d .
O8 O 0.6766(2) 0.23590(11) 1.1012(2) 0.0400(6) Uani 1 1 d .
O9 O 0.2844(5) 0.0839(2) 0.4057(5) 0.0362(14) Uani 0.40 1 d P
H9A H 0.2891 0.0707 0.3524 0.043 Uiso 0.40 1 d PR
H9B H 0.2277 0.1035 0.3931 0.043 Uiso 0.40 1 d PR
O10 O 0.7589(6) 0.3745(3) 0.5917(5) 0.0507(18) Uani 0.40 1 d P
H10B H 0.7238 0.4017 0.5668 0.061 Uiso 0.40 1 d PR
H10D H 0.7165 0.3486 0.5750 0.061 Uiso 0.40 1 d PR
O11 O 0.4135(5) 0.3928(2) 0.4671(5) 0.0387(15) Uani 0.40 1 d P
H11D H 0.4833 0.3890 0.4925 0.046 Uiso 0.40 1 d PR
H11B H 0.3929 0.3795 0.4097 0.046 Uiso 0.40 1 d PR
O12 O 0.4675(7) 0.4777(3) 0.6497(5) 0.0534(19) Uani 0.40 1 d P
H12B H 0.4079 0.4927 0.6505 0.064 Uiso 0.40 1 d PR
H12C H 0.5138 0.4996 0.6414 0.064 Uiso 0.40 1 d PR
O13 O 0.3184(6) 0.4828(3) 0.3820(5) 0.0447(17) Uani 0.40 1 d P
H13E H 0.2636 0.4621 0.3682 0.054 Uiso 0.40 1 d PR
H13D H 0.3627 0.4746 0.3497 0.054 Uiso 0.40 1 d PR
O14 O 0.1872(6) 0.5411(3) 0.2631(5) 0.0525(19) Uani 0.40 1 d P
H14A H 0.1713 0.5285 0.2053 0.063 Uiso 0.40 1 d PR
H14C H 0.2168 0.5706 0.2639 0.063 Uiso 0.40 1 d PR
O15 O 0.4224(8) 0.6777(4) 0.3843(8) 0.053(3) Uani 0.30 1 d P
H15C H 0.4313 0.6811 0.4457 0.063 Uiso 0.30 1 d PR
H15A H 0.3946 0.7050 0.3538 0.063 Uiso 0.30 1 d PR
O16 O 0.5915(6) 0.3488(4) 0.8169(6) 0.040(2) Uani 0.30 1 d P
H16A H 0.5550 0.3758 0.8207 0.047 Uiso 0.30 1 d PR
H16B H 0.6504 0.3570 0.8031 0.047 Uiso 0.30 1 d PR

loop_
_atom_site_aniso_label
_atom_site_aniso_U_11
_atom_site_aniso_U_22
_atom_site_aniso_U_33
_atom_site_aniso_U_23
_atom_site_aniso_U_13
_atom_site_aniso_U_12
C1 0.035(2) 0.048(2) 0.0297(18) -0.0148(17) 0.0126(15) -0.0130(17)
C2 0.045(2) 0.044(2) 0.037(2) -0.0133(17) 0.0126(17) -0.0086(18)
C3 0.0297(18) 0.047(2) 0.037(2) -0.0101(17) 0.0131(16) -0.0024(16)
C4 0.040(2) 0.057(3) 0.031(2) -0.0088(18) 0.0079(17) -0.0115(19)
C5 0.041(2) 0.048(2) 0.0305(19) -0.0144(16) 0.0132(16) 0.0014(17)
C6 0.050(3) 0.043(2) 0.056(3) -0.010(2) 0.018(2) 0.0002(19)
C7 0.036(2) 0.056(3) 0.048(2) -0.013(2) 0.0064(19) -0.0030(19)
C8 0.034(2) 0.047(2) 0.038(2) -0.0037(18) 0.0089(17) -0.0037(17)
C9 0.044(2) 0.034(2) 0.038(2) -0.0005(16) 0.0052(17) -0.0055(16)
N2 0.0458(18) 0.0298(16) 0.0293(16) 0.0012(12) 0.0061(14) -0.0137(14)
C11 0.054(3) 0.047(2) 0.053(3) -0.005(2) 0.017(2) -0.007(2)
C12 0.051(3) 0.046(2) 0.047(2) 0.0035(19) 0.014(2) 0.0099(19)
C13 0.051(2) 0.054(3) 0.0285(19) 0.0049(17) 0.0069(17) -0.012(2)
C14 0.053(3) 0.046(3) 0.054(3) -0.014(2) -0.017(2) 0.018(2)
C15 0.055(3) 0.051(3) 0.054(3) -0.022(2) 0.000(2) 0.009(2)
N3 0.0362(18) 0.0372(17) 0.0453(19) -0.0085(15) -0.0006(15) 0.0110(14)
C17 0.038(2) 0.043(2) 0.036(2) -0.0129(17) 0.0066(16) -0.0019(17)
C18 0.054(3) 0.070(3) 0.049(3) -0.001(2) 0.014(2) 0.023(2)
C22 0.032(2) 0.055(3) 0.054(3) -0.021(2) 0.0077(18) -0.0021(18)
C23 0.041(2) 0.054(3) 0.054(3) -0.020(2) -0.010(2) 0.001(2)
N6 0.050(2) 0.0296(17) 0.054(2) -0.0087(15) -0.0028(17) 0.0109(15)
C25 0.055(3) 0.043(2) 0.046(2) -0.0123(19) 0.009(2) 0.0080(19)
C26 0.052(3) 0.047(2) 0.042(2) -0.0037(19) 0.0026(19) 0.010(2)
C27 0.051(3) 0.040(2) 0.033(2) 0.0000(17) -0.0131(18) 0.0131(18)
C28 0.047(3) 0.056(3) 0.058(3) 0.009(2) 0.014(2) 0.011(2)
C29 0.054(3) 0.055(3) 0.044(2) 0.012(2) -0.001(2) 0.020(2)
N7 0.045(2) 0.0334(18) 0.056(2) -0.0076(16) 0.0036(17) 0.0054(15)
C31 0.040(2) 0.034(2) 0.056(3) -0.0037(18) 0.0087(19) 0.0024(17)
C32 0.048(3) 0.056(3) 0.065(3) -0.008(2) -0.008(2) 0.009(2)
C33 0.045(3) 0.048(3) 0.065(3) -0.002(2) -0.010(2) 0.012(2)
C40 0.037(2) 0.048(3) 0.056(3) -0.014(2) -0.018(2) 0.0142(19)
C41 0.053(3) 0.053(3) 0.039(2) -0.0051(19) 0.0154(19) 0.005(2)
C42 0.045(2) 0.048(3) 0.067(3) 0.006(2) 0.014(2) 0.007(2)
C43 0.052(2) 0.055(2) 0.0242(18) 0.0119(17) 0.0146(17) -0.0069(19)
C44 0.052(3) 0.051(3) 0.051(3) 0.013(2) 0.011(2) -0.001(2)
C45 0.055(3) 0.049(3) 0.043(2) -0.0043(19) 0.014(2) 0.013(2)
C46 0.045(3) 0.052(3) 0.057(3) -0.011(2) -0.010(2) 0.002(2)
C60 0.042(2) 0.047(2) 0.050(2) -0.0093(19) 0.0080(19) 0.0097(19)
C61 0.061(3) 0.046(2) 0.056(3) -0.019(2) 0.016(2) 0.005(2)
C62 0.056(3) 0.045(2) 0.037(2) -0.0064(18) 0.0096(19) 0.0039(19)
Co1 0.0297(3) 0.0428(3) 0.0302(3) -0.0050(2) 0.0152(2) -0.0011(2)
Co2 0.0338(3) 0.0311(3) 0.0323(3) 0.0022(2) 0.0053(2) 0.0009(2)
N1 0.0394(17) 0.0318(16) 0.0321(16) 0.0053(13) 0.0078(13) -0.0084(13)
N4 0.050(2) 0.047(2) 0.0362(17) -0.0116(15) 0.0082(15) 0.0078(16)
N5 0.0293(16) 0.0366(17) 0.0392(17) -0.0144(14) 0.0085(13) 0.0018(13)
N8 0.052(2) 0.0433(19) 0.0413(18) -0.0022(15) 0.0140(16) 0.0073(16)
O1 0.0395(15) 0.0542(18) 0.0341(14) -0.0140(12) 0.0125(12) 0.0005(13)
O2 0.0539(18) 0.0585(19) 0.0456(17) 0.0019(15) 0.0128(14) -0.0103(15)
O3 0.0543(19) 0.0454(19) 0.0570(19) -0.0107(14) 0.0124(15) -0.0115(14)
O4 0.0400(15) 0.0532(17) 0.0300(13) -0.0036(12) 0.0068(12) -0.0174(13)
O5 0.0411(16) 0.0581(18) 0.0342(14) -0.0134(13) -0.0014(12) -0.0024(13)
O6 0.058(2) 0.056(2) 0.0503(18) -0.0165(15) 0.0111(15) -0.0023(15)
O7 0.0493(17) 0.0467(17) 0.0490(16) -0.0101(14) 0.0142(14) 0.0078(14)
O8 0.0364(14) 0.0448(15) 0.0404(14) -0.0039(12) 0.0143(12) -0.0014(12)
O9 0.036(3) 0.031(3) 0.040(3) 0.007(3) 0.010(3) -0.004(3)
O10 0.058(5) 0.051(4) 0.040(4) -0.014(3) 0.010(3) 0.004(4)
O11 0.031(3) 0.040(4) 0.040(3) -0.015(3) 0.003(3) -0.002(3)
O12 0.068(5) 0.047(4) 0.046(4) -0.004(3) 0.018(4) 0.006(4)
O13 0.044(4) 0.059(4) 0.031(3) -0.014(3) 0.013(3) 0.004(3)
O14 0.047(4) 0.062(5) 0.047(4) 0.000(4) 0.012(3) -0.007(4)
O15 0.053(6) 0.040(5) 0.058(6) -0.007(5) 0.006(5) -0.009(4)
O16 0.020(4) 0.066(6) 0.030(4) 0.024(4) 0.003(3) 0.007(4)

loop_
_atom_type_symbol
_atom_type_description
_atom_type_scat_dispersion_real
_atom_type_scat_dispersion_imag
_atom_type_scat_source
C C 0.0033 0.0016 'International Tables Vol C Tables 4.2.6.8 and 6.1.1.4'
H H 0.0000 0.0000 'International Tables Vol C Tables 4.2.6.8 and 6.1.1.4'
N N 0.0061 0.0033 'International Tables Vol C Tables 4.2.6.8 and 6.1.1.4'
O O 0.0106 0.0060 'International Tables Vol C Tables 4.2.6.8 and 6.1.1.4'
Co Co 0.3494 0.9721 'International Tables Vol C Tables 4.2.6.8 and 6.1.1.4'

loop_
_geom_angle_atom_site_label_1
_geom_angle_atom_site_label_2
_geom_angle_atom_site_label_3
_geom_angle
_geom_angle_site_symmetry_1
_geom_angle_site_symmetry_3
O2 C1 O1 124.0(3) . .
O2 C1 C2 120.2(4) . .
O1 C1 C2 115.6(3) . .
C1 C2 C3 114.6(3) . .
C1 C2 H2A 108.6 . .
C3 C2 H2A 108.6 . .
C1 C2 H2B 108.6 . .
C3 C2 H2B 108.6 . .
H2A C2 H2B 107.6 . .
C4 C3 C2 111.2(3) . .
C4 C3 C5 110.0(3) . .
C2 C3 C5 108.5(3) . .
C4 C3 H3 109.0 . .
C2 C3 H3 109.0 . .
C5 C3 H3 109.0 . .
O3 C4 O4 121.0(4) . .
O3 C4 C3 120.3(4) . .
O4 C4 C3 118.6(4) . .
C6 C5 C7 110.8(3) . .
C6 C5 C3 115.6(3) . .
C7 C5 C3 110.6(3) . .
C6 C5 H5 106.4 . .
C7 C5 H5 106.4 . .
C3 C5 H5 106.4 . .
C5 C6 C8 115.1(4) . .
C5 C6 H6A 108.5 . .
C8 C6 H6A 108.5 . .
C5 C6 H6B 108.5 . .
C8 C6 H6B 108.5 . .
H6A C6 H6B 107.5 . .
O6 C7 O5 121.5(4) . .
O6 C7 C5 120.6(4) . .
O5 C7 C5 117.8(4) . .
O8 C8 O7 123.4(4) . .
O8 C8 C6 118.5(4) . .
O7 C8 C6 118.0(4) . .
O8 C8 Co1 52.0(2) . 4_566
O7 C8 Co1 71.5(2) . 4_566
C6 C8 Co1 170.4(3) . 4_566
N2 C9 N1 114.6(4) . .
N2 C9 H9 122.7 . .
N1 C9 H9 122.7 . .
C9 N2 C11 107.0(3) . .
C9 N2 C13 128.0(4) . .
C11 N2 C13 125.0(4) . .
N2 C11 C12 107.5(4) . .
N2 C11 H11 126.2 . .
C12 C11 H11 126.2 . .
C11 C12 N1 108.8(4) . .
C11 C12 H12 125.6 . .
N1 C12 H12 125.6 . .
N2 C13 C43 113.3(3) . .
N2 C13 H13A 108.9 . .
C43 C13 H13A 108.9 . .
N2 C13 H13B 108.9 . .
C43 C13 H13B 108.9 . .
H13A C13 H13B 107.7 . .
N4 C14 C15 108.4(4) . .
N4 C14 H14 125.8 . .
C15 C14 H14 125.8 . .
N3 C15 C14 107.4(4) . .
N3 C15 H15 126.3 . .
C14 C15 H15 126.3 . .
C17 N3 C15 105.4(3) . .
C17 N3 C18 129.8(4) . .
C15 N3 C18 124.2(4) . .
N3 C17 N4 114.9(3) . .
N3 C17 H17 122.5 . .
N4 C17 H17 122.5 . .
N3 C18 C60 114.7(4) . .
N3 C18 H18A 108.6 . .
C60 C18 H18A 108.6 . .
N3 C18 H18B 108.6 . .
C60 C18 H18B 108.6 . .
H18A C18 H18B 107.6 . .
C23 C22 N5 108.0(4) . .
C23 C22 H22 126.0 . .
N5 C22 H22 126.0 . .
N6 C23 C22 109.1(4) . .
N6 C23 H23 125.5 . .
C22 C23 H23 125.5 . .
C25 N6 C23 105.2(4) . .
C25 N6 C26 127.4(4) . .
C23 N6 C26 127.4(4) . .
N5 C25 N6 113.5(4) . .
N5 C25 H25 123.2 . .
N6 C25 H25 123.2 . .
N6 C26 C27 114.0(4) . .
N6 C26 H26A 108.7 . .
C27 C26 H26A 108.7 . .
N6 C26 H26B 108.7 . .
C27 C26 H26B 108.7 . .
H26A C26 H26B 107.6 . .
C46 C27 C45 117.8(4) . .
C46 C27 C26 121.2(5) . .
C45 C27 C26 121.0(4) . .
C29 C28 N8 107.7(4) . .
C29 C28 H28 126.2 . .
N8 C28 H28 126.2 . .
C28 C29 N7 107.8(4) . .
C28 C29 H29 126.1 . .
N7 C29 H29 126.1 . .
C31 N7 C29 106.5(4) . .
C31 N7 C32 127.5(4) . .
C29 N7 C32 125.8(4) . .
N7 C31 N8 113.4(4) . .
N7 C31 H31 123.3 . .
N8 C31 H31 123.3 . .
N7 C32 C33 114.6(4) . .
N7 C32 H32A 108.6 . .
C33 C32 H32A 108.6 . .
N7 C32 H32B 108.6 . .
C33 C32 H32B 108.6 . .
H32A C32 H32B 107.6 . .
C40 C33 C41 117.8(4) . .
C40 C33 C32 123.9(4) . .
C41 C33 C32 118.3(5) . .
C33 C40 C46 121.7(4) . .
C33 C40 H40 119.2 . .
C46 C40 H40 119.2 . .
C45 C41 C33 121.6(5) . .
C45 C41 H41 119.2 . .
C33 C41 H41 119.2 . .
C43 C42 C44 122.2(5) . 3_657
C43 C42 H42 118.9 . .
C44 C42 H42 118.9 3_657 .
C44 C43 C42 118.5(4) . .
C44 C43 C13 120.9(4) . .
C42 C43 C13 120.7(4) . .
C43 C44 C42 119.3(4) . 3_657
C43 C44 H44 120.3 . .
C42 C44 H44 120.3 3_657 .
C41 C45 C27 120.1(4) . .
C41 C45 H45 119.9 . .
C27 C45 H45 119.9 . .
C27 C46 C40 121.0(5) . .
C27 C46 H46 119.5 . .
C40 C46 H46 119.5 . .
C61 C60 C62 118.3(4) . .
C61 C60 C18 121.1(4) . .
C62 C60 C18 120.5(5) . .
C62 C61 C60 120.0(4) 3_756 .
C62 C61 H61 120.0 3_756 .
C60 C61 H61 120.0 . .
C61 C62 C60 121.7(4) 3_756 .
C61 C62 H62 119.2 3_756 .
C60 C62 H62 119.2 . .
O1 Co1 O8 109.61(12) . 4_665
O1 Co1 N5 103.05(12) . .
O8 Co1 N5 122.81(12) 4_665 .
O1 Co1 N8 94.99(13) . 3_756
O8 Co1 N8 105.39(13) 4_665 3_756
N5 Co1 N8 117.19(14) . 3_756
O1 Co1 C8 138.00(13) . 4_665
O8 Co1 C8 28.56(12) 4_665 4_665
N5 Co1 C8 107.63(13) . 4_665
N8 Co1 C8 95.79(14) 3_756 4_665
O5 Co2 O4 96.66(12) 4_565 .
O5 Co2 N4 114.15(13) 4_565 .
O4 Co2 N4 117.24(14) . .
O5 Co2 N1 110.26(13) 4_565 .
O4 Co2 N1 104.73(11) . .
N4 Co2 N1 112.45(14) . .
C9 N1 C12 102.1(3) . .
C9 N1 Co2 126.7(3) . .
C12 N1 Co2 130.3(3) . .
C17 N4 C14 103.7(3) . .
C17 N4 Co2 126.6(3) . .
C14 N4 Co2 129.5(3) . .
C25 N5 C22 104.2(3) . .
C25 N5 Co1 126.8(3) . .
C22 N5 Co1 128.7(3) . .
C31 N8 C28 104.5(4) . .
C31 N8 Co1 128.5(3) . 3_756
C28 N8 Co1 126.5(3) . 3_756
C1 O1 Co1 116.5(2) . .
C4 O4 Co2 109.0(3) . .
C7 O5 Co2 114.9(3) . 4_666
C8 O8 Co1 99.4(3) . 4_566
H9A O9 H9B 109.7 . .
H10B O10 H10D 109.8 . .
H11D O11 H11B 109.5 . .
H12B O12 H12C 109.8 . .
H13E O13 H13D 109.8 . .
H14A O14 H14C 109.5 . .
H15C O15 H15A 109.8 . .
H16A O16 H16B 109.5 . .

loop_
_geom_bond_atom_site_label_1
_geom_bond_atom_site_label_2
_geom_bond_distance
_geom_bond_site_symmetry_2
C1 O2 1.230(5) .
C1 O1 1.278(5) .
C1 C2 1.508(5) .
C2 C3 1.512(6) .
C2 H2A 0.9700 .
C2 H2B 0.9700 .
C3 C4 1.502(5) .
C3 C5 1.562(5) .
C3 H3 0.9800 .
C4 O3 1.229(5) .
C4 O4 1.273(5) .
C5 C6 1.480(6) .
C5 C7 1.502(5) .
C5 H5 0.9800 .
C6 C8 1.546(6) .
C6 H6A 0.9700 .
C6 H6B 0.9700 .
C7 O6 1.228(5) .
C7 O5 1.285(5) .
C8 O8 1.217(5) .
C8 O7 1.247(5) .
C8 Co1 2.511(4) 4_566
C9 N2 1.295(5) .
C9 N1 1.305(5) .
C9 H9 0.9300 .
N2 C11 1.304(6) .
N2 C13 1.455(5) .
C11 C12 1.350(6) .
C11 H11 0.9300 .
C12 N1 1.380(5) .
C12 H12 0.9300 .
C13 C43 1.520(6) .
C13 H13A 0.9700 .
C13 H13B 0.9700 .
C14 N4 1.335(5) .
C14 C15 1.364(6) .
C14 H14 0.9300 .
C15 N3 1.337(5) .
C15 H15 0.9300 .
N3 C17 1.275(5) .
N3 C18 1.436(5) .
C17 N4 1.319(5) .
C17 H17 0.9300 .
C18 C60 1.478(6) .
C18 H18A 0.9700 .
C18 H18B 0.9700 .
C22 C23 1.336(6) .
C22 N5 1.366(5) .
C22 H22 0.9300 .
C23 N6 1.330(6) .
C23 H23 0.9300 .
N6 C25 1.311(6) .
N6 C26 1.463(5) .
C25 N5 1.311(5) .
C25 H25 0.9300 .
C26 C27 1.482(6) .
C26 H26A 0.9700 .
C26 H26B 0.9700 .
C27 C46 1.353(6) .
C27 C45 1.405(7) .
C28 C29 1.343(6) .
C28 N8 1.373(6) .
C28 H28 0.9300 .
C29 N7 1.348(6) .
C29 H29 0.9300 .
N7 C31 1.286(5) .
N7 C32 1.437(6) .
C31 N8 1.314(5) .
C31 H31 0.9300 .
C32 C33 1.519(7) .
C32 H32A 0.9700 .
C32 H32B 0.9700 .
C33 C40 1.347(7) .
C33 C41 1.382(6) .
C40 C46 1.394(6) .
C40 H40 0.9300 .
C41 C45 1.371(6) .
C41 H41 0.9300 .
C42 C43 1.355(6) .
C42 C44 1.376(6) 3_657
C42 H42 0.9300 .
C43 C44 1.355(6) .
C44 C42 1.376(6) 3_657
C44 H44 0.9300 .
C45 H45 0.9300 .
C46 H46 0.9300 .
C60 C61 1.373(7) .
C60 C62 1.404(6) .
C61 C62 1.370(6) 3_756
C61 H61 0.9300 .
C62 C61 1.370(6) 3_756
C62 H62 0.9300 .
Co1 O1 1.974(3) .
Co1 O8 2.006(3) 4_665
Co1 N5 2.015(3) .
Co1 N8 2.027(4) 3_756
Co1 C8 2.511(4) 4_665
Co2 O5 1.978(3) 4_565
Co2 O4 1.995(3) .
Co2 N4 2.010(3) .
Co2 N1 2.012(3) .
N8 Co1 2.027(4) 3_756
O5 Co2 1.978(3) 4_666
O8 Co1 2.006(3) 4_566
O9 H9A 0.8502 .
O9 H9B 0.8501 .
O10 H10B 0.8500 .
O10 H10D 0.8499 .
O11 H11D 0.8500 .
O11 H11B 0.8501 .
O12 H12B 0.8501 .
O12 H12C 0.8500 .
O13 H13E 0.8500 .
O13 H13D 0.8499 .
O14 H14A 0.8500 .
O14 H14C 0.8501 .
O15 H15C 0.8500 .
O15 H15A 0.8499 .
O16 H16A 0.8498 .
O16 H16B 0.8501 .
